data_7204364
loop_
_publ_author_name
'Bell, Paul C.'
'Skranc, Wolfgang'
'Formosa, Xavier'
'O'Leary, Jane'
'Wallis, John D.'

_publ_section_title
;
 Interactions between alkynes and methoxy or dimethylamino groups in
 peri-naphthalene systems
;
_journal_issue 5
_journal_name_full 'Journal of the Chemical Society, Perkin Transactions 2'
_journal_page_first 878
_journal_paper_doi 10.1039/b201038k
_journal_year 2002
_chemical_formula_sum 'C14 H9 N O'
_chemical_formula_weight 207.22
_chemical_melting_point 370.5(5)
_chemical_name_systematic
; 
3-(8-methoxynaphth-1-yl)-prop-2-ynenitrile
;
_space_group_IT_number 14
_symmetry_cell_setting monoclinic
_symmetry_space_group_name_Hall '-P 2ybc'
_symmetry_space_group_name_H-M 'P 1 21/c 1'
_atom_sites_solution_hydrogens difmap
_atom_sites_solution_primary direct
_atom_sites_solution_secondary difmap
_audit_creation_method SHELXL
_cell_angle_alpha 90.00
_cell_angle_beta 93.519(4)
_cell_angle_gamma 90.00
_cell_formula_units_Z 4
_cell_length_a 3.9353(2)
_cell_length_b 11.2675(9)
_cell_length_c 23.736(2)
_cell_measurement_reflns_used 2059
_cell_measurement_temperature 150(2)
_cell_measurement_theta_max 27.45
_cell_measurement_theta_min 2.49
_cell_volume 1050.49(13)
_computing_cell_refinement
;
'DENZO (Otwinowski and Minor, 1997)'
'COLLECT (Hooft, 1998)'
;
_computing_data_collection
;
'DENZO (Otwinowski and Minor, 1997)'
'COLLECT (Hooft, 1998)'
;
_computing_data_reduction
;
'DENZO (Otwinowski and Minor, 1997)'
'COLLECT (Hooft, 1998)'
;
_computing_molecular_graphics 'ORTEP3 (Johnson and Burnett, 1996)'
_computing_publication_material 'SHELXL-93 (Sheldrick, 1993)'
_computing_structure_refinement 'SHELXL-93 (Sheldrick, 1993)'
_computing_structure_solution 'SHELXS-86 (Sheldrick, 1990)'
_diffrn_ambient_temperature 150(2)
_diffrn_detector_area_resol_mean 9.091
_diffrn_measurement_device 'Phi and Omega scans to fill Ewald sphere'
_diffrn_measurement_method 'Enraf Nonius KappaCCD area detector'
_diffrn_radiation_monochromator graphite
_diffrn_radiation_source 'Enraf Nonius FR591 rotating anode'
_diffrn_radiation_type MoKa
_diffrn_radiation_wavelength 0.71069
_diffrn_reflns_av_R_equivalents 0.0900
_diffrn_reflns_av_sigmaI/netI 0.0787
_diffrn_reflns_limit_h_max 5
_diffrn_reflns_limit_h_min -5
_diffrn_reflns_limit_k_max 14
_diffrn_reflns_limit_k_min -14
_diffrn_reflns_limit_l_max 30
_diffrn_reflns_limit_l_min -30
_diffrn_reflns_number 12879
_diffrn_reflns_theta_max 27.45
_diffrn_reflns_theta_min 2.49
_exptl_absorpt_coefficient_mu 0.083
_exptl_absorpt_correction_T_max 1.00
_exptl_absorpt_correction_T_min 0.926
_exptl_absorpt_correction_type multi-scan
_exptl_absorpt_process_details
; 
Using multiple and symmetry-related data measurements via the program 
SORTAV
See R. H. Blessing, Acta Cryst. (1995), A51, 33-38 
;
_exptl_crystal_colour white
_exptl_crystal_density_diffrn 1.310
_exptl_crystal_description needles
_exptl_crystal_F_000 432
_exptl_crystal_size_max 0.15
_exptl_crystal_size_mid 0.125
_exptl_crystal_size_min 0.05
_refine_diff_density_max 0.271
_refine_diff_density_min -0.375
_refine_diff_density_rms 0.095
_refine_ls_extinction_method none
_refine_ls_goodness_of_fit_all 1.010
_refine_ls_goodness_of_fit_obs 1.138
_refine_ls_hydrogen_treatment refall
_refine_ls_matrix_type full
_refine_ls_number_parameters 181
_refine_ls_number_reflns 2059
_refine_ls_number_restraints 0
_refine_ls_restrained_S_all 1.031
_refine_ls_restrained_S_obs 1.138
_refine_ls_R_factor_all 0.1218
_refine_ls_R_factor_obs 0.0562
_refine_ls_shift/esd_max 0.062
_refine_ls_shift/esd_mean 0.006
_refine_ls_structure_factor_coef Fsqd
_refine_ls_weighting_details 'w=1/[s^2^(Fo^2^)+( 0.0712P)^2^+0.0000P] where P=(Fo^2^+2Fc^2^)/3'
_refine_ls_weighting_scheme calc
_refine_ls_wR_factor_all 0.1479
_refine_ls_wR_factor_obs 0.1194
_reflns_number_observed 1336
_reflns_number_total 2361
_reflns_observed_criterion >2sigma(I)
_cod_data_source_file b201038k.txt
_cod_data_source_block nit-19
_cod_depositor_comments
;
The following automatic conversions were performed:
'_symmetry_cell_setting' value 'Monoclinic' changed to 'monoclinic'
according to '/home/adriana/struct/CIF-dictionaries/cif_core.dic'
dictionary named 'cif_core.dic' version 2.4.1 from 2010-06-29.

Automatic conversion script
Id: cif_fix_enum 1555 2011-01-17 13:19:09Z saulius 

The following automatic conversions were performed:

'_chemical_melting_point' value '370-371' was changed to '370.5(5)' -
the average value was taken and precision was estimated.

Automatic conversion script
Id: cif_fix_values 1569 2011-02-09 13:29:24Z adriana 

The following automatic conversions were performed:

'_refine_ls_weighting_scheme' value 'calc w=1/[s^2^(Fo^2^)+(
0.0712P)^2^+0.0000P] where P=(Fo^2^+2Fc^2^)/3' was changed to 'calc'.
New tag '_refine_ls_weighting_details' was created. The value of the
new tag was set to 'w=1/[s^2^(Fo^2^)+( 0.0712P)^2^+0.0000P] where
P=(Fo^2^+2Fc^2^)/3'.

Automatic conversion script
Id: cif_fix_values 3143 2015-03-26 13:38:13Z robertas 
;
_cod_original_cell_volume 1050.48(12)
_cod_original_sg_symbol_H-M P21/c
_cod_database_code 7204364

loop_
_symmetry_equiv_pos_as_xyz
'x, y, z'
'-x, y+1/2, -z+1/2'
'-x, -y, -z'
'x, -y-1/2, z-1/2'

loop_
_atom_site_aniso_label
_atom_site_aniso_U_11
_atom_site_aniso_U_22
_atom_site_aniso_U_33
_atom_site_aniso_U_23
_atom_site_aniso_U_13
_atom_site_aniso_U_12
O1 0.0418(8) 0.0419(9) 0.0316(8) -0.0024(6) 0.0064(6) -0.0031(6)
N1 0.0652(13) 0.0606(14) 0.0670(15) -0.0215(12) 0.0140(11) -0.0182(11)
C1 0.0294(9) 0.0335(12) 0.0363(11) 0.0008(9) -0.0015(8) 0.0017(9)
C2 0.0350(11) 0.0455(14) 0.0368(13) 0.0094(10) 0.0014(9) 0.0005(10)
C3 0.0386(11) 0.0365(13) 0.0503(15) 0.0117(10) 0.0020(10) -0.0048(10)
C4 0.0365(11) 0.0311(12) 0.0499(14) 0.0002(10) -0.0042(10) -0.0004(9)
C5 0.0350(11) 0.0324(12) 0.0408(13) -0.0061(10) -0.0042(9) 0.0053(9)
C6 0.0407(11) 0.0415(13) 0.0334(13) -0.0025(10) 0.0020(9) 0.0093(10)
C7 0.0337(10) 0.0324(12) 0.0354(12) 0.0045(9) 0.0023(8) 0.0058(9)
C8 0.0290(9) 0.0284(11) 0.0332(11) -0.0004(8) -0.0007(8) 0.0046(8)
C9 0.0294(10) 0.0281(11) 0.0395(12) 0.0017(9) -0.0029(8) 0.0049(8)
C10 0.0258(9) 0.0292(11) 0.0346(11) 0.0039(8) -0.0014(8) 0.0058(8)
C11 0.0318(10) 0.0361(13) 0.0332(11) 0.0061(9) 0.0049(8) 0.0038(9)
C12 0.0391(11) 0.0346(13) 0.0359(12) 0.0020(10) 0.0037(9) -0.0025(10)
C13 0.0431(12) 0.0453(14) 0.0395(12) -0.0021(11) 0.0091(9) -0.0033(11)
C18 0.0455(14) 0.056(2) 0.0346(13) -0.0056(12) 0.0053(10) -0.0033(12)

loop_
_atom_site_label
_atom_site_type_symbol
_atom_site_fract_x
_atom_site_fract_y
_atom_site_fract_z
_atom_site_U_iso_or_equiv
_atom_site_thermal_displace_type
_atom_site_occupancy
_atom_site_calc_flag
_atom_site_refinement_flags
_atom_site_disorder_group
O1 O 0.4446(3) 0.37320(12) 0.18369(5) 0.0383(4) Uani 1 d . .
N1 N 1.1106(5) 0.7360(2) 0.16134(9) 0.0638(6) Uani 1 d . .
C1 C 0.3587(4) 0.2692(2) 0.15758(8) 0.0332(5) Uani 1 d . .
C2 C 0.2083(5) 0.1754(2) 0.18340(9) 0.0392(5) Uani 1 d . .
C3 C 0.1278(5) 0.0712(2) 0.15256(10) 0.0418(6) Uani 1 d . .
C4 C 0.1867(5) 0.0631(2) 0.09701(9) 0.0394(5) Uani 1 d . .
C5 C 0.3884(5) 0.1531(2) 0.01056(9) 0.0363(5) Uani 1 d . .
C6 C 0.5371(5) 0.2444(2) -0.01682(9) 0.0385(5) Uani 1 d . .
C7 C 0.6438(5) 0.3456(2) 0.01286(8) 0.0338(5) Uani 1 d . .
C8 C 0.5954(4) 0.3563(2) 0.07006(8) 0.0303(5) Uani 1 d . .
C9 C 0.3363(4) 0.1587(2) 0.06884(8) 0.0325(5) Uani 1 d . .
C10 C 0.4328(4) 0.2631(2) 0.09949(8) 0.0300(5) Uani 1 d . .
C11 C 0.7262(4) 0.4618(2) 0.09713(8) 0.0336(5) Uani 1 d . .
C12 C 0.8547(5) 0.5518(2) 0.11545(8) 0.0365(5) Uani 1 d . .
C13 C 0.9927(5) 0.6519(2) 0.14053(9) 0.0424(5) Uani 1 d . .
C18 C 0.3196(6) 0.3950(2) 0.23811(9) 0.0454(6) Uani 1 d . .
H2 H 0.1633(43) 0.1820(16) 0.2240(8) 0.036(5) Uiso 1 d . .
H3 H 0.0227(47) 0.0054(18) 0.1708(8) 0.043(6) Uiso 1 d . .
H4 H 0.1281(47) -0.0100(19) 0.0752(8) 0.043(5) Uiso 1 d . .
H5 H 0.3140(46) 0.0836(17) -0.0111(8) 0.036(5) Uiso 1 d . .
H6 H 0.5780(45) 0.2389(17) -0.0579(9) 0.039(5) Uiso 1 d . .
H7 H 0.7574(47) 0.4135(17) -0.0069(8) 0.040(5) Uiso 1 d . .
H18A H 0.4191(49) 0.3378(19) 0.2676(9) 0.044(6) Uiso 1 d . .
H18B H 0.3889(51) 0.4781(21) 0.2473(8) 0.049(6) Uiso 1 d . .
H18C H 0.0641(59) 0.3848(18) 0.2358(8) 0.053(6) Uiso 1 d . .

loop_
_atom_type_symbol
_atom_type_description
_atom_type_scat_dispersion_real
_atom_type_scat_dispersion_imag
_atom_type_scat_source
C C 0.0033 0.0016 'International Tables Vol C Tables 4.2.6.8 and 6.1.1.4'
H H 0.0000 0.0000 'International Tables Vol C Tables 4.2.6.8 and 6.1.1.4'
N N 0.0061 0.0033 'International Tables Vol C Tables 4.2.6.8 and 6.1.1.4'
O O 0.0106 0.0060 'International Tables Vol C Tables 4.2.6.8 and 6.1.1.4'

loop_
_geom_angle_atom_site_label_1
_geom_angle_atom_site_label_2
_geom_angle_atom_site_label_3
_geom_angle
_geom_angle_site_symmetry_1
_geom_angle_site_symmetry_3
_geom_angle_publ_flag
C1 O1 C18 118.0(2) . . ?
O1 C1 C2 124.2(2) . . ?
O1 C1 C10 115.0(2) . . ?
C2 C1 C10 120.8(2) . . ?
C1 C2 C3 119.9(2) . . ?
C4 C3 C2 121.0(2) . . ?
C3 C4 C9 120.6(2) . . ?
C6 C5 C9 121.6(2) . . ?
C5 C6 C7 120.0(2) . . ?
C8 C7 C6 120.7(2) . . ?
C7 C8 C11 116.4(2) . . ?
C7 C8 C10 120.3(2) . . ?
C11 C8 C10 123.2(2) . . ?
C5 C9 C4 121.2(2) . . ?
C5 C9 C10 119.2(2) . . ?
C4 C9 C10 119.6(2) . . ?
C9 C10 C1 118.0(2) . . ?
C9 C10 C8 118.0(2) . . ?
C1 C10 C8 124.0(2) . . ?
C12 C11 C8 173.7(2) . . ?
C11 C12 C13 175.4(2) . . ?
N1 C13 C12 179.5(2) . . ?

loop_
_geom_bond_atom_site_label_1
_geom_bond_atom_site_label_2
_geom_bond_distance
_geom_bond_site_symmetry_2
_geom_bond_publ_flag
O1 C1 1.359(2) . ?
O1 C18 1.431(2) . ?
N1 C13 1.153(3) . ?
C1 C2 1.374(3) . ?
C1 C10 1.428(3) . ?
C2 C3 1.409(3) . ?
C3 C4 1.356(3) . ?
C4 C9 1.414(3) . ?
C5 C6 1.367(3) . ?
C5 C9 1.412(3) . ?
C6 C7 1.392(3) . ?
C7 C8 1.388(3) . ?
C8 C11 1.431(3) . ?
C8 C10 1.434(3) . ?
C9 C10 1.422(3) . ?
C11 C12 1.203(3) . ?
C12 C13 1.372(3) . ?

loop_
_cod_related_entry_id
_cod_related_entry_database
_cod_related_entry_code
1 ChemSpider 9944360
